data_7055631
loop_
_publ_author_name
'Garcia, Camila Vargas'
'Parrilha, Gabrieli Lessa'
'Rodrigues, Bernardo Lages'
'Teixeira, Sarah Fernandes'
'de Azevedo, Ricardo Alexandre'
'Ferreira, Adilson Kleber'
'Beraldo, Heloisa'

_publ_section_title
;
 Tricarbonylrhenium(i) complexes with 2-acetylpyridine-derived hydrazones
 are cytotoxic to NCI-H460 human large cell lung cancer
;
_journal_issue 9
_journal_name_full 'New J. Chem.'
_journal_page_first 7379
_journal_paper_doi 10.1039/C6NJ00050A
_journal_volume 40
_journal_year 2016
_chemical_formula_sum 'C17 H13 Cl N3 O4 Re'
_chemical_formula_weight 544.95
_space_group_crystal_system monoclinic
_space_group_IT_number 14
_space_group_name_Hall '-P 2yn'
_space_group_name_H-M_alt 'P 1 21/n 1'
_symmetry_space_group_name_Hall '-P 2yn'
_symmetry_space_group_name_H-M 'P 1 21/n 1'
_atom_sites_solution_hydrogens geom
_atom_sites_solution_primary direct
_atom_sites_solution_secondary difmap
_audit_creation_method SHELXL-2014/7
_audit_update_record
;
2016-05-09 deposited with the CCDC.
2016-06-15 downloaded from the CCDC.
;
_cell_angle_alpha 90
_cell_angle_beta 98.300(2)
_cell_angle_gamma 90
_cell_formula_units_Z 4
_cell_length_a 12.6872(2)
_cell_length_b 9.5720(2)
_cell_length_c 14.9830(2)
_cell_measurement_reflns_used 16328
_cell_measurement_temperature 293(2)
_cell_measurement_theta_max 32.9392
_cell_measurement_theta_min 1.9645
_cell_volume 1800.51(5)
_computing_cell_refinement
;
CrysAlisPro, Agilent Technologies,
Version 1.171.35.21 (release 20-01-2012 CrysAlis171 .NET)
(compiled Jan 23 2012,18:06:46)
;
_computing_data_collection
;
CrysAlisPro, Agilent Technologies,
Version 1.171.35.21 (release 20-01-2012 CrysAlis171 .NET)
(compiled Jan 23 2012,18:06:46)
;
_computing_data_reduction
;
CrysAlisPro, Agilent Technologies,
Version 1.171.35.21 (release 20-01-2012 CrysAlis171 .NET)
(compiled Jan 23 2012,18:06:46)
;
_computing_molecular_graphics
;
ORTEP-3 for windows, version 2.02 (Farrugia, 1997)
;
_computing_publication_material 'SHELXL-2014/7 (Sheldrick, 2014)'
_computing_structure_refinement 'SHELXL-2014/7 (Sheldrick, 2014)'
_computing_structure_solution 'SHELXS-97 (Sheldrick, 2008)'
_diffrn_ambient_temperature 293(2)
_diffrn_detector_area_resol_mean 10.4186
_diffrn_measured_fraction_theta_full 1.000
_diffrn_measured_fraction_theta_max 0.936
_diffrn_measurement_device_type 'Xcalibur, Atlas, Gemini ultra'
_diffrn_measurement_method '\w scans'
_diffrn_radiation_type MoK\a
_diffrn_radiation_wavelength 0.71073
_diffrn_reflns_av_R_equivalents 0.0358
_diffrn_reflns_av_unetI/netI 0.0238
_diffrn_reflns_Laue_measured_fraction_full 1.000
_diffrn_reflns_Laue_measured_fraction_max 0.936
_diffrn_reflns_limit_h_max 19
_diffrn_reflns_limit_h_min -19
_diffrn_reflns_limit_k_max 13
_diffrn_reflns_limit_k_min -14
_diffrn_reflns_limit_l_max 22
_diffrn_reflns_limit_l_min -22
_diffrn_reflns_number 39210
_diffrn_reflns_point_group_measured_fraction_full 1.000
_diffrn_reflns_point_group_measured_fraction_max 0.936
_diffrn_reflns_theta_full 25.242
_diffrn_reflns_theta_max 33.014
_diffrn_reflns_theta_min 1.968
_diffrn_source 'Enhance (Mo) X-ray Source'
_exptl_absorpt_coefficient_mu 6.925
_exptl_absorpt_correction_T_max 1.00000
_exptl_absorpt_correction_T_min 0.53371
_exptl_absorpt_correction_type multi-scan
_exptl_absorpt_process_details
;
CrysAlisPro, Agilent Technologies,
Version 1.171.35.21 (release 20-01-2012 CrysAlis171 .NET)
(compiled Jan 23 2012,18:06:46)
Empirical absorption correction using spherical harmonics,
 implemented in SCALE3 ABSPACK scaling algorithm.
;
_exptl_crystal_colour orange
_exptl_crystal_density_diffrn 2.010
_exptl_crystal_description prism
_exptl_crystal_F_000 1040
_exptl_crystal_size_max 0.10
_exptl_crystal_size_mid 0.05
_exptl_crystal_size_min 0.02
_refine_diff_density_max 0.923
_refine_diff_density_min -0.854
_refine_diff_density_rms 0.250
_refine_ls_extinction_method none
_refine_ls_goodness_of_fit_ref 1.211
_refine_ls_hydrogen_treatment mixed
_refine_ls_matrix_type full
_refine_ls_number_parameters 235
_refine_ls_number_reflns 6375
_refine_ls_number_restraints 0
_refine_ls_restrained_S_all 1.211
_refine_ls_R_factor_all 0.0343
_refine_ls_R_factor_gt 0.0226
_refine_ls_shift/su_max 0.002
_refine_ls_shift/su_mean 0.000
_refine_ls_structure_factor_coef Fsqd
_refine_ls_weighting_details 'w=1/[\s^2^(Fo^2^)+(0.0307P)^2^] where P=(Fo^2^+2Fc^2^)/3'
_refine_ls_weighting_scheme calc
_refine_ls_wR_factor_gt 0.0615
_refine_ls_wR_factor_ref 0.0662
_reflns_number_gt 5218
_reflns_number_total 6375
_reflns_threshold_expression 'I > 2\s(I)'
_cod_data_source_file c6nj00050a2.cif
_cod_data_source_block RePh
_cod_depositor_comments 'Adding full bibliography for 7055630--7055632.cif.'
_cod_database_code 7055631
_shelx_shelxl_version_number 2014/7
_shelx_space_group_comment
;
The symmetry employed for this shelxl refinement is uniquely defined
by the following loop, which should always be used as a source of
symmetry information in preference to the above space-group names.
They are only intended as comments.
;

loop_
_space_group_symop_operation_xyz
'x, y, z'
'-x+1/2, y+1/2, -z+1/2'
'-x, -y, -z'
'x-1/2, -y-1/2, z-1/2'

loop_
_atom_site_label
_atom_site_type_symbol
_atom_site_fract_x
_atom_site_fract_y
_atom_site_fract_z
_atom_site_U_iso_or_equiv
_atom_site_adp_type
_atom_site_occupancy
_atom_site_site_symmetry_order
_atom_site_calc_flag
_atom_site_refinement_flags_posn
_atom_site_refinement_flags_adp
Re1 Re 0.77238(2) 0.79414(2) 0.37965(2) 0.02845(4) Uani 1 1 d . .
Cl1 Cl 0.86286(7) 1.02396(8) 0.37487(6) 0.0503(2) Uani 1 1 d . .
O1 O 0.7938(2) 0.6274(2) 0.58918(15) 0.0539(6) Uani 1 1 d . .
O17 O 0.59950(19) 0.8738(3) 0.22414(15) 0.0524(6) Uani 1 1 d . .
O16 O 0.6752(2) 0.5052(3) 0.39278(19) 0.0637(7) Uani 1 1 d . .
O18 O 0.6259(2) 0.9036(4) 0.50913(18) 0.0761(9) Uani 1 1 d . .
N1 N 0.8899(2) 0.7231(2) 0.29870(15) 0.0304(5) Uani 1 1 d . .
N2 N 0.91573(19) 0.7442(3) 0.47374(15) 0.0313(5) Uani 1 1 d . .
N3 N 0.9259(2) 0.7742(3) 0.56664(16) 0.0362(5) Uani 1 1 d . .
HN3 H 0.9763 0.8280 0.5909 0.043 Uiso 1 1 calc R U
C2 C 0.9889(2) 0.6923(3) 0.34348(18) 0.0311(5) Uani 1 1 d . .
C3 C 1.0717(3) 0.6550(4) 0.2982(2) 0.0451(7) Uani 1 1 d . .
H3 H 1.1383 0.6338 0.3300 0.054 Uiso 1 1 calc R U
C4 C 1.0550(3) 0.6493(4) 0.2050(2) 0.0514(8) Uani 1 1 d . .
H4 H 1.1105 0.6268 0.1733 0.062 Uiso 1 1 calc R U
C5 C 0.9551(3) 0.6774(4) 0.1600(2) 0.0461(8) Uani 1 1 d . .
H5 H 0.9419 0.6719 0.0974 0.055 Uiso 1 1 calc R U
C6 C 0.8747(3) 0.7140(3) 0.20845(19) 0.0372(6) Uani 1 1 d . .
H6 H 0.8074 0.7330 0.1773 0.045 Uiso 1 1 calc R U
C7 C 1.0002(2) 0.7045(3) 0.44276(19) 0.0318(5) Uani 1 1 d . .
C8 C 0.8571(3) 0.7188(3) 0.6177(2) 0.0361(6) Uani 1 1 d . .
C9 C 0.8655(2) 0.7728(3) 0.7120(2) 0.0377(6) Uani 1 1 d . .
C10 C 0.9049(3) 0.9038(4) 0.7372(2) 0.0568(9) Uani 1 1 d . .
H10 H 0.9267 0.9641 0.6948 0.068 Uiso 1 1 calc R U
C11 C 0.9115(4) 0.9441(5) 0.8278(3) 0.0711(12) Uani 1 1 d . .
H11 H 0.9368 1.0327 0.8449 0.085 Uiso 1 1 calc R U
C12 C 0.8822(4) 0.8578(5) 0.8903(2) 0.0668(11) Uani 1 1 d . .
H12 H 0.8888 0.8857 0.9503 0.080 Uiso 1 1 calc R U
C13 C 0.8424(5) 0.7280(5) 0.8653(3) 0.0722(14) Uani 1 1 d . .
H13 H 0.8227 0.6675 0.9085 0.087 Uiso 1 1 calc R U
C14 C 0.8317(4) 0.6874(4) 0.7762(2) 0.0538(9) Uani 1 1 d . .
H14 H 0.8014 0.6012 0.7593 0.065 Uiso 1 1 calc R U
C15 C 1.1037(3) 0.6690(4) 0.4985(2) 0.0461(8) Uani 1 1 d . .
H15B H 1.1542 0.6424 0.4597 0.069 Uiso 1 1 calc R U
H15A H 1.1299 0.7489 0.5335 0.069 Uiso 1 1 calc R U
H15C H 1.0935 0.5929 0.5381 0.069 Uiso 1 1 calc R U
C17 C 0.6636(2) 0.8429(3) 0.28295(19) 0.0350(6) Uani 1 1 d . .
C16 C 0.7109(3) 0.6130(3) 0.3872(2) 0.0411(6) Uani 1 1 d . .
C18 C 0.6813(3) 0.8620(4) 0.4611(2) 0.0433(7) Uani 1 1 d . .

loop_
_atom_site_aniso_label
_atom_site_aniso_U_11
_atom_site_aniso_U_22
_atom_site_aniso_U_33
_atom_site_aniso_U_23
_atom_site_aniso_U_13
_atom_site_aniso_U_12
Re1 0.02834(6) 0.03291(6) 0.02370(6) -0.00213(4) 0.00243(4) -0.00200(4)
Cl1 0.0459(4) 0.0368(4) 0.0664(5) -0.0017(4) 0.0014(4) -0.0076(3)
O1 0.0697(16) 0.0529(14) 0.0400(12) -0.0017(10) 0.0105(11) -0.0235(12)
O17 0.0505(14) 0.0635(15) 0.0386(12) -0.0020(11) -0.0091(10) 0.0075(12)
O16 0.0690(17) 0.0472(14) 0.0720(18) 0.0066(12) -0.0001(14) -0.0208(12)
O18 0.079(2) 0.104(2) 0.0529(16) -0.0003(15) 0.0344(15) 0.0258(17)
N1 0.0352(12) 0.0316(12) 0.0242(10) -0.0013(8) 0.0037(9) -0.0008(9)
N2 0.0359(12) 0.0351(11) 0.0227(10) -0.0010(9) 0.0039(9) -0.0007(10)
N3 0.0348(13) 0.0516(15) 0.0221(11) -0.0057(9) 0.0037(9) -0.0059(10)
C2 0.0343(14) 0.0339(13) 0.0253(12) -0.0016(10) 0.0051(10) 0.0017(10)
C3 0.0403(17) 0.0612(19) 0.0348(15) -0.0025(14) 0.0088(12) 0.0099(15)
C4 0.054(2) 0.064(2) 0.0392(17) -0.0024(16) 0.0178(15) 0.0113(17)
C5 0.060(2) 0.0539(18) 0.0262(14) -0.0009(13) 0.0104(14) 0.0026(15)
C6 0.0455(17) 0.0405(16) 0.0252(13) 0.0007(11) 0.0033(12) 0.0006(12)
C7 0.0330(14) 0.0352(14) 0.0265(12) -0.0014(10) 0.0020(10) -0.0009(10)
C8 0.0383(15) 0.0411(16) 0.0290(13) 0.0015(11) 0.0048(11) 0.0028(12)
C9 0.0340(15) 0.0527(18) 0.0267(13) -0.0011(12) 0.0054(11) 0.0075(12)
C10 0.068(2) 0.063(2) 0.0442(18) -0.0103(16) 0.0227(17) -0.0102(18)
C11 0.077(3) 0.082(3) 0.056(2) -0.032(2) 0.016(2) -0.011(2)
C12 0.073(3) 0.092(3) 0.0353(18) -0.015(2) 0.0073(18) 0.013(2)
C13 0.107(4) 0.076(3) 0.040(2) 0.0125(19) 0.030(2) 0.029(3)
C14 0.072(3) 0.052(2) 0.0403(18) 0.0060(14) 0.0185(18) 0.0088(17)
C15 0.0391(17) 0.0638(19) 0.0335(15) -0.0088(14) -0.0011(13) 0.0149(15)
C17 0.0348(14) 0.0383(14) 0.0317(13) -0.0041(11) 0.0046(11) -0.0018(12)
C16 0.0383(15) 0.0482(17) 0.0356(14) -0.0012(13) 0.0016(11) -0.0052(14)
C18 0.0430(17) 0.0550(19) 0.0320(14) -0.0020(13) 0.0056(12) 0.0044(14)

loop_
_atom_type_symbol
_atom_type_description
_atom_type_scat_dispersion_real
_atom_type_scat_dispersion_imag
_atom_type_scat_source
C C 0.0033 0.0016 'International Tables Vol C Tables 4.2.6.8 and 6.1.1.4'
H H 0.0000 0.0000 'International Tables Vol C Tables 4.2.6.8 and 6.1.1.4'
N N 0.0061 0.0033 'International Tables Vol C Tables 4.2.6.8 and 6.1.1.4'
O O 0.0106 0.0060 'International Tables Vol C Tables 4.2.6.8 and 6.1.1.4'
Cl Cl 0.1484 0.1585 'International Tables Vol C Tables 4.2.6.8 and 6.1.1.4'
Re Re -1.0185 7.2310 'International Tables Vol C Tables 4.2.6.8 and 6.1.1.4'

loop_
_geom_angle_atom_site_label_1
_geom_angle_atom_site_label_2
_geom_angle_atom_site_label_3
_geom_angle
C17 Re1 C18 87.93(13)
C17 Re1 C16 90.57(13)
C18 Re1 C16 88.92(14)
C17 Re1 N1 97.63(11)
C18 Re1 N1 173.73(11)
C16 Re1 N1 93.90(11)
C17 Re1 N2 170.22(11)
C18 Re1 N2 100.72(11)
C16 Re1 N2 94.13(11)
N1 Re1 N2 73.51(9)
C17 Re1 Cl1 92.77(9)
C18 Re1 Cl1 92.40(11)
C16 Re1 Cl1 176.45(10)
N1 Re1 Cl1 84.46(6)
N2 Re1 Cl1 82.39(7)
C6 N1 C2 118.0(3)
C6 N1 Re1 125.1(2)
C2 N1 Re1 116.82(18)
C7 N2 N3 117.1(2)
C7 N2 Re1 119.40(18)
N3 N2 Re1 122.78(18)
C8 N3 N2 120.4(2)
C8 N3 HN3 119.8
N2 N3 HN3 119.8
N1 C2 C3 121.7(3)
N1 C2 C7 115.2(2)
C3 C2 C7 123.1(3)
C2 C3 C4 119.4(3)
C2 C3 H3 120.3
C4 C3 H3 120.3
C5 C4 C3 119.0(3)
C5 C4 H4 120.5
C3 C4 H4 120.5
C4 C5 C6 119.4(3)
C4 C5 H5 120.3
C6 C5 H5 120.3
N1 C6 C5 122.5(3)
N1 C6 H6 118.8
C5 C6 H6 118.8
N2 C7 C2 115.0(2)
N2 C7 C15 125.3(3)
C2 C7 C15 119.7(3)
O1 C8 N3 121.9(3)
O1 C8 C9 122.2(3)
N3 C8 C9 115.9(3)
C14 C9 C10 118.9(3)
C14 C9 C8 118.0(3)
C10 C9 C8 123.1(3)
C9 C10 C11 118.9(4)
C9 C10 H10 120.5
C11 C10 H10 120.5
C12 C11 C10 121.5(4)
C12 C11 H11 119.2
C10 C11 H11 119.2
C11 C12 C13 119.7(4)
C11 C12 H12 120.1
C13 C12 H12 120.1
C12 C13 C14 120.0(4)
C12 C13 H13 120.0
C14 C13 H13 120.0
C13 C14 C9 120.8(4)
C13 C14 H14 119.6
C9 C14 H14 119.6
C7 C15 H15B 109.5
C7 C15 H15A 109.5
H15B C15 H15A 109.5
C7 C15 H15C 109.5
H15B C15 H15C 109.5
H15A C15 H15C 109.5
O17 C17 Re1 178.7(3)
O16 C16 Re1 179.1(3)
O18 C18 Re1 179.2(3)

loop_
_geom_bond_atom_site_label_1
_geom_bond_atom_site_label_2
_geom_bond_distance
Re1 C17 1.909(3)
Re1 C18 1.912(3)
Re1 C16 1.911(3)
Re1 N1 2.163(2)
Re1 N2 2.187(2)
Re1 Cl1 2.4872(8)
O1 C8 1.223(4)
O17 C17 1.148(3)
O16 C16 1.135(4)
O18 C18 1.147(4)
N1 C6 1.341(4)
N1 C2 1.368(4)
N2 C7 1.285(4)
N2 N3 1.409(3)
N3 C8 1.350(4)
N3 HN3 0.8600
C2 C3 1.378(4)
C2 C7 1.478(4)
C3 C4 1.382(4)
C3 H3 0.9300
C4 C5 1.373(5)
C4 H4 0.9300
C5 C6 1.380(5)
C5 H5 0.9300
C6 H6 0.9300
C7 C15 1.490(4)
C8 C9 1.493(4)
C9 C14 1.378(5)
C9 C10 1.382(5)
C10 C11 1.401(5)
C10 H10 0.9300
C11 C12 1.341(6)
C11 H11 0.9300
C12 C13 1.372(7)
C12 H12 0.9300
C13 C14 1.378(5)
C13 H13 0.9300
C14 H14 0.9300
C15 H15B 0.9600
C15 H15A 0.9600
C15 H15C 0.9600
